data_5910068
loop_
_publ_author_name
'Wyckoff, R. W. G.'

_publ_section_title
;
Page 325 from the second edition of Structure of Crystals by Wyckoff.
published by The Chemical Catalog Company, INC, New York in 1931
& http://database.iem.ac.ru/mincryst/
;
_journal_name_full 'The second edition of Structure of Crystals'
_journal_page_first 325
_journal_page_last 325
_journal_year 1931
_chemical_formula_structural NaAlSiO4
_chemical_formula_sum 'Al Na O4 Si'
_chemical_name_systematic Nephelite
_space_group_IT_number 173
_symmetry_cell_setting hexagonal
_symmetry_Int_Tables_number 173
_symmetry_space_group_name_Hall 'P 6c'
_symmetry_space_group_name_H-M 'P 63'
_audit_creation_date 2005-10-12
_audit_creation_method
;
Page 325 from the second edition of Structure of Crystals by Wyckoff.
published by The Chemical Catalog Company, INC, New York in 1931
& http://database.iem.ac.ru/mincryst/
;
_audit_update_record 'created by Girish Upreti, Portland State University'
_cell_angle_alpha 90
_cell_angle_beta 90
_cell_angle_gamma 120
_cell_length_a 10.09
_cell_length_b 10.09
_cell_length_c 8.49
_cell_volume 748.550
_cod_original_sg_symbol_H-M 'P 6(3)'
_cod_original_formula_sum 'Na Al Si O4'
_cod_database_code 5910068

loop_
_symmetry_equiv_pos_as_xyz
x,y,z
x-y,x,z+1/2
y,-x+y,z+1/2
-y,x-y,z
-x+y,-x,z
-x,-y,z+1/2

loop_
_atom_site_fract_x
_atom_site_fract_y
_atom_site_fract_z
_atom_site_label
0.66670 0.33330 0.18290 Al1
0.66670 0.33330 0.79160 Si1
0.33210 0.09350 0.30340 Si2
0.33010 0.09330 0.67560 Al2
0.44310 0.99780 0.98820 Na1
0.02860 0.03800 0.48100 Na2
0.70800 0.34300 0.98290 O1
0.31340 0.02420 0.48060 O2
0.52220 0.17370 0.72550 O3
0.50900 0.16350 0.24240 O4
0.28550 0.22820 0.30550 O5
0.26680 0.22390 0.67940 O6
